data_4032977
loop_
_publ_author_name
'Gautam, Prabhat'
'Yu, Craig P.'
'Zhang, Guoxian'
'Hillier, Victoria E.'
'Chan, Julian M. W.'

_publ_section_title
;
 Pulling with the Pentafluorosulfanyl Acceptor in Push-Pull Dyes.
;
_journal_issue 20
_journal_name_full 'The Journal of organic chemistry'
_journal_page_first 11008
_journal_page_last 11020
_journal_paper_doi 10.1021/acs.joc.7b01972
_journal_volume 82
_journal_year 2017
_chemical_formula_sum 'C24 H18 F5 N S'
_chemical_formula_weight 447.45
_space_group_crystal_system monoclinic
_space_group_IT_number 15
_space_group_name_Hall '-C 2yc'
_space_group_name_H-M_alt 'C 1 2/c 1'
_symmetry_space_group_name_Hall '-C 2yc'
_symmetry_space_group_name_H-M 'C 1 2/c 1'
_atom_sites_solution_hydrogens geom
_audit_creation_method SHELXL-2016/6
_cell_angle_alpha 90.00(3)
_cell_angle_beta 115.43(3)
_cell_angle_gamma 90.00(3)
_cell_formula_units_Z 8
_cell_length_a 17.635(4)
_cell_length_b 13.489(3)
_cell_length_c 18.963(4)
_cell_measurement_reflns_used 5293
_cell_measurement_temperature 200(2)
_cell_measurement_theta_max 26.44
_cell_measurement_theta_min 2.55
_cell_volume 4073.8(19)
_computing_cell_refinement 'APEX II (Bruker, 2009)'
_computing_data_collection 'APEX II (Bruker, 2009)'
_computing_data_reduction 'SAINT (Bruker)'
_computing_molecular_graphics 'Mercury (Macrae et al., 2008)'
_computing_publication_material 'CIFTAB (Sheldrick, 1997)'
_computing_structure_refinement 'SHELXL-2014/7 (Sheldrick, 2014)'
_computing_structure_solution 'XT (Sheldrick, 2014)'
_diffrn_ambient_temperature 200(2)
_diffrn_measured_fraction_theta_full 1.000
_diffrn_measured_fraction_theta_max 0.948
_diffrn_measurement_device_type 'Bruker APEX-II CCD'
_diffrn_measurement_method '\w scans'
_diffrn_radiation_type MoK\a
_diffrn_radiation_wavelength 0.71073
_diffrn_reflns_av_R_equivalents 0.0438
_diffrn_reflns_av_unetI/netI 0.0403
_diffrn_reflns_Laue_measured_fraction_full 1.000
_diffrn_reflns_Laue_measured_fraction_max 0.948
_diffrn_reflns_limit_h_max 23
_diffrn_reflns_limit_h_min -24
_diffrn_reflns_limit_k_max 18
_diffrn_reflns_limit_k_min -18
_diffrn_reflns_limit_l_max 24
_diffrn_reflns_limit_l_min -25
_diffrn_reflns_number 23846
_diffrn_reflns_point_group_measured_fraction_full 1.000
_diffrn_reflns_point_group_measured_fraction_max 0.948
_diffrn_reflns_theta_full 25.242
_diffrn_reflns_theta_max 29.216
_diffrn_reflns_theta_min 1.978
_exptl_absorpt_coefficient_mu 0.215
_exptl_absorpt_correction_T_max 0.7458
_exptl_absorpt_correction_T_min 0.6595
_exptl_absorpt_correction_type multi-scan
_exptl_absorpt_process_details 'SADABS, Bruker (2003)'
_exptl_crystal_colour colorless
_exptl_crystal_density_diffrn 1.459
_exptl_crystal_description block
_exptl_crystal_F_000 1840
_exptl_crystal_size_max 0.363
_exptl_crystal_size_mid 0.234
_exptl_crystal_size_min 0.202
_refine_diff_density_max 0.289
_refine_diff_density_min -0.436
_refine_diff_density_rms 0.052
_refine_ls_extinction_method none
_refine_ls_goodness_of_fit_ref 1.042
_refine_ls_hydrogen_treatment constr
_refine_ls_matrix_type full
_refine_ls_number_parameters 280
_refine_ls_number_reflns 5254
_refine_ls_number_restraints 0
_refine_ls_restrained_S_all 1.042
_refine_ls_R_factor_all 0.1152
_refine_ls_R_factor_gt 0.0554
_refine_ls_shift/su_max 0.000
_refine_ls_shift/su_mean 0.000
_refine_ls_structure_factor_coef Fsqd
_refine_ls_weighting_details 'w=1/[\s^2^(Fo^2^)+(0.0763P)^2^+3.8713P] where P=(Fo^2^+2Fc^2^)/3'
_refine_ls_weighting_scheme calc
_refine_ls_wR_factor_gt 0.1320
_refine_ls_wR_factor_ref 0.1758
_reflns_Friedel_coverage 0.000
_reflns_number_gt 2950
_reflns_number_total 5254
_reflns_threshold_expression 'I > 2\s(I)'
_cod_data_source_file jo7b01972_si_002.cif
_cod_data_source_block shelx_Dye_1
_cod_depositor_comments 'Adding full bibliography for 4032977--4032982.cif.'
_cod_original_cell_volume 4074.1(18)
_cod_database_code 4032977
_shelx_shelxl_version_number 2016/6
_shelx_space_group_comment
;
The symmetry employed for this shelxl refinement is uniquely defined
by the following loop, which should always be used as a source of
symmetry information in preference to the above space-group names.
They are only intended as comments.
;
_shelx_estimated_absorpt_t_min 0.926
_shelx_estimated_absorpt_t_max 0.958

loop_
_space_group_symop_operation_xyz
'x, y, z'
'-x, y, -z+1/2'
'x+1/2, y+1/2, z'
'-x+1/2, y+1/2, -z+1/2'
'-x, -y, -z'
'x, -y, z-1/2'
'-x+1/2, -y+1/2, -z'
'x+1/2, -y+1/2, z-1/2'

loop_
_atom_site_label
_atom_site_type_symbol
_atom_site_fract_x
_atom_site_fract_y
_atom_site_fract_z
_atom_site_U_iso_or_equiv
_atom_site_adp_type
_atom_site_occupancy
_atom_site_site_symmetry_order
_atom_site_calc_flag
_atom_site_refinement_flags_posn
_atom_site_refinement_flags_adp
C1 C 0.38620(16) 0.95109(18) 0.77634(14) 0.0438(6) Uani 1 1 d . .
C2 C 0.38231(17) 0.85265(19) 0.79379(15) 0.0483(6) Uani 1 1 d . .
H2 H 0.384374 0.833862 0.842865 0.058 Uiso 1 1 calc R U
C3 C 0.37538(17) 0.78173(19) 0.73891(14) 0.0474(6) Uani 1 1 d . .
H3 H 0.372469 0.713807 0.750755 0.057 Uiso 1 1 calc R U
C4 C 0.37253(15) 0.80696(17) 0.66684(14) 0.0405(5) Uani 1 1 d . .
C5 C 0.37671(16) 0.90668(18) 0.65084(15) 0.0453(6) Uani 1 1 d . .
H5 H 0.374981 0.925830 0.601967 0.054 Uiso 1 1 calc R U
C6 C 0.38337(17) 0.97865(19) 0.70537(16) 0.0485(6) Uani 1 1 d . .
H6 H 0.385965 1.046744 0.693800 0.058 Uiso 1 1 calc R U
C7 C 0.36558(15) 0.72928(17) 0.60848(13) 0.0400(5) Uani 1 1 d . .
C8 C 0.31757(17) 0.64488(18) 0.59932(15) 0.0457(6) Uani 1 1 d . .
H8 H 0.287761 0.636637 0.630409 0.055 Uiso 1 1 calc R U
C9 C 0.31214(17) 0.57231(19) 0.54583(15) 0.0464(6) Uani 1 1 d . .
H9 H 0.277846 0.515701 0.539773 0.056 Uiso 1 1 calc R U
C10 C 0.35665(16) 0.58183(17) 0.50089(13) 0.0413(5) Uani 1 1 d . .
C11 C 0.40440(16) 0.66634(18) 0.50940(14) 0.0442(6) Uani 1 1 d . .
H11 H 0.434672 0.674225 0.478692 0.053 Uiso 1 1 calc R U
C12 C 0.40851(16) 0.73932(18) 0.56206(14) 0.0431(6) Uani 1 1 d . .
H12 H 0.441064 0.797130 0.566654 0.052 Uiso 1 1 calc R U
C13 C 0.35417(16) 0.40461(18) 0.47096(14) 0.0421(6) Uani 1 1 d . .
C14 C 0.40903(17) 0.3748(2) 0.54576(15) 0.0490(6) Uani 1 1 d . .
H14 H 0.444201 0.422004 0.582381 0.059 Uiso 1 1 calc R U
C15 C 0.41220(19) 0.2764(2) 0.56664(17) 0.0577(7) Uani 1 1 d . .
H15 H 0.449452 0.256274 0.617937 0.069 Uiso 1 1 calc R U
C16 C 0.3623(2) 0.2072(2) 0.51433(19) 0.0616(8) Uani 1 1 d . .
H16 H 0.365619 0.139406 0.528911 0.074 Uiso 1 1 calc R U
C17 C 0.3073(2) 0.2369(2) 0.44044(18) 0.0600(8) Uani 1 1 d . .
H17 H 0.272347 0.189247 0.404108 0.072 Uiso 1 1 calc R U
C18 C 0.30244(18) 0.3351(2) 0.41872(16) 0.0513(6) Uani 1 1 d . .
H18 H 0.263626 0.355060 0.367932 0.062 Uiso 1 1 calc R U
C19 C 0.36336(16) 0.52725(18) 0.37991(14) 0.0414(6) Uani 1 1 d . .
C20 C 0.40803(17) 0.4631(2) 0.35426(16) 0.0495(6) Uani 1 1 d . .
H20 H 0.430683 0.403466 0.381995 0.059 Uiso 1 1 calc R U
C21 C 0.4194(2) 0.4860(2) 0.28849(19) 0.0634(8) Uani 1 1 d . .
H21 H 0.449357 0.441447 0.270889 0.076 Uiso 1 1 calc R U
C22 C 0.3882(2) 0.5720(3) 0.24842(18) 0.0697(9) Uani 1 1 d . .
H22 H 0.397160 0.587534 0.203688 0.084 Uiso 1 1 calc R U
C23 C 0.3441(2) 0.6356(2) 0.27298(16) 0.0624(8) Uani 1 1 d . .
H23 H 0.322258 0.695315 0.245067 0.075 Uiso 1 1 calc R U
C24 C 0.33118(17) 0.6136(2) 0.33821(15) 0.0503(6) Uani 1 1 d . .
H24 H 0.299996 0.658002 0.354510 0.060 Uiso 1 1 calc R U
F1 F 0.40395(14) 1.12616(14) 0.90955(12) 0.0884(6) Uani 1 1 d . .
F2 F 0.47072(14) 0.98894(19) 0.91346(11) 0.1063(9) Uani 1 1 d . .
F3 F 0.33280(14) 0.98943(13) 0.87286(12) 0.0773(6) Uani 1 1 d . .
F4 F 0.32008(14) 1.10604(13) 0.78642(11) 0.0807(6) Uani 1 1 d . .
F5 F 0.45857(16) 1.10666(17) 0.82714(15) 0.1095(9) Uani 1 1 d . .
N1 N 0.35218(15) 0.50553(15) 0.44769(12) 0.0453(5) Uani 1 1 d . .
S1 S 0.39540(5) 1.04395(6) 0.84736(4) 0.0588(2) Uani 1 1 d . .

loop_
_atom_site_aniso_label
_atom_site_aniso_U_11
_atom_site_aniso_U_22
_atom_site_aniso_U_33
_atom_site_aniso_U_23
_atom_site_aniso_U_13
_atom_site_aniso_U_12
C1 0.0458(14) 0.0431(13) 0.0422(13) -0.0120(11) 0.0187(11) -0.0004(11)
C2 0.0586(17) 0.0485(14) 0.0405(13) -0.0020(11) 0.0239(12) 0.0077(12)
C3 0.0646(17) 0.0369(13) 0.0453(13) 0.0008(11) 0.0280(13) 0.0062(12)
C4 0.0448(14) 0.0394(12) 0.0408(13) -0.0024(10) 0.0216(11) 0.0027(10)
C5 0.0553(16) 0.0430(13) 0.0433(13) -0.0029(11) 0.0264(12) -0.0024(12)
C6 0.0563(17) 0.0396(13) 0.0545(15) -0.0047(11) 0.0285(13) -0.0044(12)
C7 0.0463(14) 0.0382(12) 0.0389(12) -0.0009(10) 0.0216(11) 0.0034(10)
C8 0.0578(16) 0.0419(13) 0.0486(14) -0.0027(11) 0.0336(13) -0.0024(12)
C9 0.0581(16) 0.0411(13) 0.0489(14) -0.0039(11) 0.0315(13) -0.0052(12)
C10 0.0514(15) 0.0388(12) 0.0367(12) -0.0011(10) 0.0217(11) 0.0051(11)
C11 0.0524(15) 0.0450(13) 0.0431(13) -0.0007(11) 0.0280(12) 0.0012(12)
C12 0.0474(15) 0.0416(13) 0.0437(13) -0.0007(11) 0.0229(12) -0.0016(11)
C13 0.0500(15) 0.0394(12) 0.0415(13) -0.0023(10) 0.0241(11) 0.0033(11)
C14 0.0528(16) 0.0476(14) 0.0463(14) -0.0031(11) 0.0210(12) 0.0025(12)
C15 0.0664(19) 0.0525(16) 0.0538(16) 0.0095(13) 0.0255(14) 0.0133(14)
C16 0.084(2) 0.0400(14) 0.0712(19) 0.0063(14) 0.0438(18) 0.0067(15)
C17 0.075(2) 0.0463(15) 0.0648(18) -0.0115(14) 0.0357(16) -0.0086(14)
C18 0.0575(17) 0.0514(15) 0.0450(14) -0.0059(12) 0.0220(13) -0.0005(13)
C19 0.0449(14) 0.0446(13) 0.0364(12) -0.0068(10) 0.0191(11) -0.0039(11)
C20 0.0533(16) 0.0478(14) 0.0548(15) -0.0109(12) 0.0302(13) -0.0059(12)
C21 0.077(2) 0.0633(18) 0.074(2) -0.0272(16) 0.0552(18) -0.0215(16)
C22 0.097(3) 0.074(2) 0.0533(17) -0.0153(16) 0.0476(18) -0.0287(19)
C23 0.080(2) 0.0593(17) 0.0447(15) 0.0048(13) 0.0239(15) -0.0078(16)
C24 0.0539(16) 0.0547(16) 0.0411(13) 0.0012(11) 0.0192(12) 0.0040(13)
F1 0.1119(16) 0.0764(12) 0.0813(13) -0.0462(11) 0.0456(12) -0.0103(11)
F2 0.0965(16) 0.1298(19) 0.0576(11) -0.0406(12) -0.0001(11) 0.0402(14)
F3 0.1101(16) 0.0668(11) 0.0822(13) -0.0206(10) 0.0673(12) -0.0055(10)
F4 0.1108(16) 0.0528(10) 0.0747(12) -0.0082(9) 0.0361(11) 0.0249(10)
F5 0.1264(19) 0.1005(16) 0.1367(19) -0.0781(15) 0.0898(16) -0.0682(14)
N1 0.0666(15) 0.0367(11) 0.0393(11) -0.0031(8) 0.0292(11) 0.0024(10)
S1 0.0652(5) 0.0549(4) 0.0574(4) -0.0220(3) 0.0274(4) -0.0039(3)

loop_
_atom_type_symbol
_atom_type_description
_atom_type_scat_dispersion_real
_atom_type_scat_dispersion_imag
_atom_type_scat_source
C C 0.0033 0.0016 'International Tables Vol C Tables 4.2.6.8 and 6.1.1.4'
H H 0.0000 0.0000 'International Tables Vol C Tables 4.2.6.8 and 6.1.1.4'
F F 0.0171 0.0103 'International Tables Vol C Tables 4.2.6.8 and 6.1.1.4'
N N 0.0061 0.0033 'International Tables Vol C Tables 4.2.6.8 and 6.1.1.4'
S S 0.1246 0.1234 'International Tables Vol C Tables 4.2.6.8 and 6.1.1.4'

loop_
_geom_angle_atom_site_label_1
_geom_angle_atom_site_label_2
_geom_angle_atom_site_label_3
_geom_angle
C6 C1 C2 120.7(2)
C6 C1 S1 119.9(2)
C2 C1 S1 119.4(2)
C1 C2 C3 119.0(2)
C1 C2 H2 120.5
C3 C2 H2 120.5
C2 C3 C4 121.8(2)
C2 C3 H3 119.1
C4 C3 H3 119.1
C5 C4 C3 118.0(2)
C5 C4 C7 121.0(2)
C3 C4 C7 121.0(2)
C6 C5 C4 120.8(2)
C6 C5 H5 119.6
C4 C5 H5 119.6
C1 C6 C5 119.7(2)
C1 C6 H6 120.1
C5 C6 H6 120.1
C8 C7 C12 118.0(2)
C8 C7 C4 121.5(2)
C12 C7 C4 120.5(2)
C9 C8 C7 121.3(2)
C9 C8 H8 119.3
C7 C8 H8 119.3
C8 C9 C10 120.3(2)
C8 C9 H9 119.8
C10 C9 H9 119.8
C11 C10 C9 118.7(2)
C11 C10 N1 121.7(2)
C9 C10 N1 119.7(2)
C12 C11 C10 120.7(2)
C12 C11 H11 119.6
C10 C11 H11 119.6
C11 C12 C7 120.9(2)
C11 C12 H12 119.5
C7 C12 H12 119.5
C18 C13 C14 119.4(2)
C18 C13 N1 120.3(2)
C14 C13 N1 120.4(2)
C15 C14 C13 119.7(3)
C15 C14 H14 120.1
C13 C14 H14 120.1
C16 C15 C14 120.9(3)
C16 C15 H15 119.6
C14 C15 H15 119.6
C15 C16 C17 119.4(3)
C15 C16 H16 120.3
C17 C16 H16 120.3
C16 C17 C18 120.6(3)
C16 C17 H17 119.7
C18 C17 H17 119.7
C17 C18 C13 120.0(3)
C17 C18 H18 120.0
C13 C18 H18 120.0
C24 C19 C20 118.6(2)
C24 C19 N1 120.7(2)
C20 C19 N1 120.7(2)
C21 C20 C19 120.0(3)
C21 C20 H20 120.0
C19 C20 H20 120.0
C22 C21 C20 120.8(3)
C22 C21 H21 119.6
C20 C21 H21 119.6
C21 C22 C23 119.7(3)
C21 C22 H22 120.2
C23 C22 H22 120.2
C22 C23 C24 120.5(3)
C22 C23 H23 119.8
C24 C23 H23 119.8
C23 C24 C19 120.4(3)
C23 C24 H24 119.8
C19 C24 H24 119.8
C19 N1 C10 120.6(2)
C19 N1 C13 119.01(19)
C10 N1 C13 119.05(19)
F3 S1 F2 89.91(15)
F3 S1 F5 174.64(10)
F2 S1 F5 90.23(17)
F3 S1 F4 89.53(13)
F2 S1 F4 175.01(10)
F5 S1 F4 89.87(15)
F3 S1 F1 87.30(11)
F2 S1 F1 87.64(12)
F5 S1 F1 87.35(11)
F4 S1 F1 87.38(11)
F3 S1 C1 93.17(11)
F2 S1 C1 92.42(12)
F5 S1 C1 92.17(12)
F4 S1 C1 92.56(11)
F1 S1 C1 179.52(14)

loop_
_geom_bond_atom_site_label_1
_geom_bond_atom_site_label_2
_geom_bond_distance
C1 C6 1.376(4)
C1 C2 1.377(4)
C1 S1 1.795(2)
C2 C3 1.380(3)
C2 H2 0.9500
C3 C4 1.388(3)
C3 H3 0.9500
C4 C5 1.388(3)
C4 C7 1.490(3)
C5 C6 1.386(3)
C5 H5 0.9500
C6 H6 0.9500
C7 C8 1.385(3)
C7 C12 1.392(3)
C8 C9 1.383(3)
C8 H8 0.9500
C9 C10 1.390(3)
C9 H9 0.9500
C10 C11 1.385(4)
C10 N1 1.420(3)
C11 C12 1.382(3)
C11 H11 0.9500
C12 H12 0.9500
C13 C18 1.384(4)
C13 C14 1.390(4)
C13 N1 1.427(3)
C14 C15 1.380(4)
C14 H14 0.9500
C15 C16 1.371(4)
C15 H15 0.9500
C16 C17 1.377(4)
C16 H16 0.9500
C17 C18 1.379(4)
C17 H17 0.9500
C18 H18 0.9500
C19 C24 1.385(4)
C19 C20 1.391(4)
C19 N1 1.412(3)
C20 C21 1.381(4)
C20 H20 0.9500
C21 C22 1.366(5)
C21 H21 0.9500
C22 C23 1.367(4)
C22 H22 0.9500
C23 C24 1.383(4)
C23 H23 0.9500
C24 H24 0.9500
F1 S1 1.5782(18)
F2 S1 1.567(2)
F3 S1 1.566(2)
F4 S1 1.576(2)
F5 S1 1.572(2)

loop_
_geom_torsion_atom_site_label_1
_geom_torsion_atom_site_label_2
_geom_torsion_atom_site_label_3
_geom_torsion_atom_site_label_4
_geom_torsion
C6 C1 C2 C3 -0.1(4)
S1 C1 C2 C3 -179.9(2)
C1 C2 C3 C4 0.2(4)
C2 C3 C4 C5 -0.1(4)
C2 C3 C4 C7 179.6(2)
C3 C4 C5 C6 -0.1(4)
C7 C4 C5 C6 -179.9(2)
C2 C1 C6 C5 -0.1(4)
S1 C1 C6 C5 179.7(2)
C4 C5 C6 C1 0.2(4)
C5 C4 C7 C8 -143.5(3)
C3 C4 C7 C8 36.8(4)
C5 C4 C7 C12 37.3(4)
C3 C4 C7 C12 -142.4(3)
C12 C7 C8 C9 0.0(4)
C4 C7 C8 C9 -179.1(2)
C7 C8 C9 C10 1.4(4)
C8 C9 C10 C11 -1.7(4)
C8 C9 C10 N1 178.4(2)
C9 C10 C11 C12 0.7(4)
N1 C10 C11 C12 -179.4(2)
C10 C11 C12 C7 0.7(4)
C8 C7 C12 C11 -1.1(4)
C4 C7 C12 C11 178.1(2)
C18 C13 C14 C15 1.0(4)
N1 C13 C14 C15 -177.9(2)
C13 C14 C15 C16 0.5(4)
C14 C15 C16 C17 -1.1(5)
C15 C16 C17 C18 0.4(5)
C16 C17 C18 C13 1.1(4)
C14 C13 C18 C17 -1.7(4)
N1 C13 C18 C17 177.1(2)
C24 C19 C20 C21 0.0(4)
N1 C19 C20 C21 -179.1(2)
C19 C20 C21 C22 0.8(4)
C20 C21 C22 C23 -0.9(5)
C21 C22 C23 C24 0.2(5)
C22 C23 C24 C19 0.6(4)
C20 C19 C24 C23 -0.7(4)
N1 C19 C24 C23 178.4(3)
C24 C19 N1 C10 -38.3(4)
C20 C19 N1 C10 140.7(3)
C24 C19 N1 C13 154.9(2)
C20 C19 N1 C13 -26.1(4)
C11 C10 N1 C19 -27.8(4)
C9 C10 N1 C19 152.1(2)
C11 C10 N1 C13 139.0(3)
C9 C10 N1 C13 -41.1(3)
C18 C13 N1 C19 -53.6(3)
C14 C13 N1 C19 125.3(3)
C18 C13 N1 C10 139.4(3)
C14 C13 N1 C10 -41.7(3)
C6 C1 S1 F3 140.4(2)
C2 C1 S1 F3 -39.8(2)
C6 C1 S1 F2 -129.5(2)
C2 C1 S1 F2 50.2(3)
C6 C1 S1 F5 -39.2(3)
C2 C1 S1 F5 140.6(2)
C6 C1 S1 F4 50.7(2)
C2 C1 S1 F4 -129.5(2)
